data_7243237
loop_
_publ_author_name
'Zhoujin, Yunping'
'Zhang, Mingtao'
'Parkin, Sean'
'Li, Tonglei'
'Yu, Faquan'
'Long, Sihui'

_publ_section_title
;
 A new solvate of clonixin and a comparison of the two clonixin solvates
;
_journal_issue 40
_journal_name_full 'RSC Advances'
_journal_page_first 24836
_journal_page_last 24842
_journal_paper_doi 10.1039/D1RA03623H
_journal_volume 11
_journal_year 2021
_chemical_formula_moiety 'C13 H11 Cl N2 O2, C4 H9 N O'
_chemical_formula_sum 'C17 H20 Cl N3 O3'
_chemical_formula_weight 349.81
_space_group_crystal_system monoclinic
_space_group_IT_number 14
_space_group_name_Hall '-P 2ybc'
_space_group_name_H-M_alt 'P 1 21/c 1'
_atom_sites_solution_hydrogens geom
_atom_sites_solution_primary direct
_audit_creation_date 2017-03-08
_audit_creation_method
;
Olex2 1.2
(compiled 2017.03.02 svn.r3394 for OlexSys, GUI svn.r5324)
;
_audit_update_record
;
2021-04-25 deposited with the CCDC.	2021-07-02 downloaded from the CCDC.
;
_cell_angle_alpha 90
_cell_angle_beta 100.548(3)
_cell_angle_gamma 90
_cell_formula_units_Z 4
_cell_length_a 15.4376(4)
_cell_length_b 5.92226(13)
_cell_length_c 19.0732(6)
_cell_measurement_reflns_used 4210
_cell_measurement_temperature 293(2)
_cell_measurement_theta_max 66.9240
_cell_measurement_theta_min 4.6980
_cell_volume 1714.31(8)
_computing_cell_refinement 'CrysAlisPro 1.171.39.6a (Rigaku OD, 2015)'
_computing_data_collection 'CrysAlisPro 1.171.39.6a (Rigaku OD, 2015)'
_computing_data_reduction 'CrysAlisPro 1.171.39.6a (Rigaku OD, 2015)'
_computing_molecular_graphics 'Olex2 (Dolomanov et al., 2009)'
_computing_publication_material 'Olex2 (Dolomanov et al., 2009)'
_computing_structure_refinement 'ShelXL (Sheldrick, 2015)'
_computing_structure_solution 'ShelXS (Sheldrick, 2008)'
_diffrn_ambient_temperature 293(2)
_diffrn_detector 'CCD plate'
_diffrn_detector_area_resol_mean 10.4674
_diffrn_detector_type Atlas
_diffrn_measured_fraction_theta_full 0.975
_diffrn_measured_fraction_theta_max 0.995
_diffrn_measurement_details
;
List of Runs (angles in degrees, time in seconds):

  # Type    Start    End  Width  t~exp~   \w     \q     \k     \f   Frames
#--------------------------------------------------------------------------
  1  \w     26.00 103.00   1.00    1.00    --   42.20  38.00 -60.00   77
  2  \w     26.00 114.00   1.00    1.00    --   42.20  38.00-150.00   88
  3  \w     16.00  64.00   1.00    2.99    --   92.50 -77.00 150.00   48
  4  \w     81.00 107.00   1.00    2.99    --   92.50 -61.00 -60.00   26
  5  \w     93.00 165.00   1.00    2.99    --   92.50  45.00  90.00   72
  6  \w     12.00  48.00   1.00    2.99    --   92.50 -95.00  30.00   36
  7  \w     19.00  96.00   1.00    2.99    --   92.50 -45.00 150.00   77
  8  \w    121.00 157.00   1.00    2.99    --   92.50  15.00 -30.00   36
  9  \w     10.00  53.00   1.00    2.99    --   92.50 -95.00   0.00   43
 10  \w     59.00  84.00   1.00    2.99    --   92.50 -95.00   0.00   25
 11  \w     93.00 127.00   1.00    2.99    --   92.50  61.00  30.00   34
 12  \w     46.00  72.00   1.00    2.99    --   92.50 -61.00 -60.00   26
 13  \w     18.00  44.00   1.00    2.99    --   92.50 -30.00-180.00   26
 14  \w     41.00 103.00   1.00    2.99    --   92.50  15.00 -30.00   62
 15  \w     89.00 115.00   1.00    2.99    --   92.50 -90.00 123.15   26
 16  \w     81.00 107.00   1.00    2.99    --   92.50 125.00   0.00   26
 17  \w    130.00 156.00   1.00    2.99    --   92.50 125.00   0.00   26
 18  \w     73.00  99.00   1.00    2.99    --   92.50  45.00-150.00   26
 19  \w     39.00  72.00   1.00    2.99    --   92.50 -95.00 150.00   33
 20  \w     24.00  49.00   1.00    2.99    --   92.50-125.00-180.00   25
 21  \w     40.00  75.00   1.00    2.99    --   92.50 -90.00 123.15   35
;
_diffrn_measurement_device 'four-circle diffractometer'
_diffrn_measurement_device_type 'Xcalibur, Atlas, Gemini ultra'
_diffrn_measurement_method '\w scans'
_diffrn_orient_matrix_type 'CrysAlisPro convention (1999,Acta A55,543-557)'
_diffrn_orient_matrix_UB_11 -0.0904347000
_diffrn_orient_matrix_UB_12 -0.0916939000
_diffrn_orient_matrix_UB_13 0.0097124000
_diffrn_orient_matrix_UB_21 0.0347221000
_diffrn_orient_matrix_UB_22 -0.0278531000
_diffrn_orient_matrix_UB_23 0.0805398000
_diffrn_orient_matrix_UB_31 -0.0303038000
_diffrn_orient_matrix_UB_32 0.2418509000
_diffrn_orient_matrix_UB_33 0.0129925000
_diffrn_radiation_monochromator mirror
_diffrn_radiation_probe x-ray
_diffrn_radiation_type CuK\a
_diffrn_radiation_wavelength 1.54184
_diffrn_reflns_av_R_equivalents 0.0232
_diffrn_reflns_av_unetI/netI 0.0182
_diffrn_reflns_Laue_measured_fraction_full 0.975
_diffrn_reflns_Laue_measured_fraction_max 0.995
_diffrn_reflns_limit_h_max 17
_diffrn_reflns_limit_h_min -18
_diffrn_reflns_limit_k_max 7
_diffrn_reflns_limit_k_min -6
_diffrn_reflns_limit_l_max 21
_diffrn_reflns_limit_l_min -22
_diffrn_reflns_number 9510
_diffrn_reflns_point_group_measured_fraction_full 0.975
_diffrn_reflns_point_group_measured_fraction_max 0.995
_diffrn_reflns_theta_full 67.684
_diffrn_reflns_theta_max 66.856
_diffrn_reflns_theta_min 4.717
_diffrn_source 'fine-focus sealed X-ray tube'
_diffrn_source_type 'Enhance Ultra (Cu) X-ray Source'
_exptl_absorpt_coefficient_mu 2.150
_exptl_absorpt_correction_T_max 1.00000
_exptl_absorpt_correction_T_min 0.79290
_exptl_absorpt_correction_type multi-scan
_exptl_absorpt_process_details
;
CrysAlisPro 1.171.39.6a (Rigaku Oxford Diffraction, 2015)
Empirical absorption correction using spherical harmonics,
 implemented in SCALE3 ABSPACK scaling algorithm.
;
_exptl_crystal_density_diffrn 1.355
_exptl_crystal_F_000 736
_refine_diff_density_max 0.282
_refine_diff_density_min -0.198
_refine_diff_density_rms 0.040
_refine_ls_extinction_method none
_refine_ls_goodness_of_fit_ref 1.035
_refine_ls_hydrogen_treatment constr
_refine_ls_matrix_type full
_refine_ls_number_parameters 222
_refine_ls_number_reflns 3017
_refine_ls_number_restraints 0
_refine_ls_restrained_S_all 1.035
_refine_ls_R_factor_all 0.0492
_refine_ls_R_factor_gt 0.0405
_refine_ls_shift/su_max 0.000
_refine_ls_shift/su_mean 0.000
_refine_ls_structure_factor_coef Fsqd
_refine_ls_weighting_details
;
 w=1/[\s^2^(Fo^2^)+(0.0610P)^2^+0.4319P]
 where P=(Fo^2^+2Fc^2^)/3
;
_refine_ls_weighting_scheme calc
_refine_ls_wR_factor_gt 0.1073
_refine_ls_wR_factor_ref 0.1155
_reflns_Friedel_coverage 0.000
_reflns_number_gt 2517
_reflns_number_total 3017
_reflns_threshold_expression 'I > 2\s(I)'
_cod_data_source_file d1ra03623h2.cif
_cod_data_source_block 17228-e
_cod_database_code 7243237
_shelxl_version_number 2013-2
_chemical_oxdiff_formula 'C1 H1 O1 N1 Cl1'
_shelx_space_group_comment
;
The symmetry employed for this shelxl refinement is uniquely defined
by the following loop, which should always be used as a source of
symmetry information in preference to the above space-group names.
They are only intended as comments.
;
_reflns_odcompleteness_completeness 98.90
_reflns_odcompleteness_iscentric 1
_reflns_odcompleteness_theta 66.97
_olex2_refinement_description
;
1. Fixed Uiso
 At 1.2 times of:
  All C(H) groups, All N(H) groups
 At 1.5 times of:
  All C(H,H,H) groups, All O(H) groups
2.a Aromatic/amide H refined with riding coordinates:
 N7(H7), C4(H4), C12(H12), C11(H11), C2(H2), C13(H13), C3(H3)
2.b Idealised Me refined as rotating group:
 C24(H24A,H24B,H24C), C18(H18A,H18B,H18C), C22(H22A,H22B,H22C), C23(H23A,H23B,
 H23C)
2.c Idealised tetrahedral OH refined as rotating group:
 O16(H16)
;
_olex2_date_sample_data_collection 2017-03-08
_olex2_submission_special_instructions 'No special instructions were received'
_oxdiff_exptl_absorpt_empirical_details
;
Empirical correction (ABSPACK) includes:
- Absorption correction using spherical harmonics
- Frame scaling
;
_oxdiff_exptl_absorpt_empirical_full_max 1.299
_oxdiff_exptl_absorpt_empirical_full_min 0.812

loop_
_space_group_symop_operation_xyz
'x, y, z'
'-x, y+1/2, -z+1/2'
'-x, -y, -z'
'x, -y-1/2, z-1/2'

loop_
_atom_site_label
_atom_site_type_symbol
_atom_site_fract_x
_atom_site_fract_y
_atom_site_fract_z
_atom_site_U_iso_or_equiv
_atom_site_adp_type
_atom_site_occupancy
_atom_site_site_symmetry_order
_atom_site_calc_flag
_atom_site_refinement_flags_posn
_atom_site_refinement_flags_adp
_atom_site_refinement_flags_occupancy
_atom_site_disorder_assembly
_atom_site_disorder_group
Cl17 Cl 0.12763(4) 1.33253(10) 0.49578(3) 0.0736(2) Uani 1 1 d . . . . .
N21 N 0.93382(10) 0.3509(3) 0.66318(9) 0.0538(4) Uani 1 1 d . . . . .
O16 O 0.29890(10) 0.1582(3) 0.74643(9) 0.0760(5) Uani 1 1 d . . . . .
H16 H 0.2502 0.1427 0.7571 0.114 Uiso 1 1 calc GR . . . .
N7 N 0.32255(9) 0.6781(3) 0.60322(8) 0.0496(4) Uani 1 1 d . . . . .
H7 H 0.2771 0.6539 0.6223 0.060 Uiso 1 1 calc R . . . .
C1 C 0.31353(11) 0.8622(3) 0.55667(9) 0.0439(4) Uani 1 1 d . . . . .
C14 C 0.29658(12) 0.3249(3) 0.70100(10) 0.0493(4) Uani 1 1 d . . . . .
O19 O 0.84997(9) 0.5861(3) 0.71250(8) 0.0691(4) Uani 1 1 d . . . . .
C10 C 0.37875(11) 0.3527(3) 0.67239(9) 0.0437(4) Uani 1 1 d . . . . .
O15 O 0.23155(9) 0.4430(3) 0.68448(8) 0.0635(4) Uani 1 1 d . . . . .
C4 C 0.28713(14) 1.2385(4) 0.46752(11) 0.0629(5) Uani 1 1 d . . . . .
H4 H 0.2782 1.3646 0.4380 0.075 Uiso 1 1 calc R . . . .
C5 C 0.22407(13) 1.1704(3) 0.50565(10) 0.0529(5) Uani 1 1 d . . . . .
N8 N 0.46512(10) 0.5534(3) 0.59905(9) 0.0540(4) Uani 1 1 d . . . . .
C12 C 0.52389(13) 0.2254(4) 0.66435(12) 0.0614(5) Uani 1 1 d . . . . .
H12 H 0.5704 0.1244 0.6763 0.074 Uiso 1 1 calc R . . . .
C24 C 0.78370(14) 0.2378(4) 0.66501(13) 0.0650(5) Uani 1 1 d . . . . .
H24A H 0.7682 0.2186 0.6143 0.097 Uiso 1 1 calc GR . . . .
H24B H 0.7337 0.2943 0.6830 0.097 Uiso 1 1 calc GR . . . .
H24C H 0.8014 0.0951 0.6869 0.097 Uiso 1 1 calc GR . . . .
C18 C 0.16230(13) 0.9145(4) 0.59008(12) 0.0629(5) Uani 1 1 d . . . . .
H18A H 0.1487 0.7577 0.5812 0.094 Uiso 1 1 calc GR . . . .
H18B H 0.1105 1.0036 0.5742 0.094 Uiso 1 1 calc GR . . . .
H18C H 0.1823 0.9375 0.6403 0.094 Uiso 1 1 calc GR . . . .
C11 C 0.44746(12) 0.2022(3) 0.69135(10) 0.0529(4) Uani 1 1 d . . . . .
H11 H 0.4421 0.0844 0.7225 0.063 Uiso 1 1 calc R . . . .
C20 C 0.85835(12) 0.4025(3) 0.68185(10) 0.0515(4) Uani 1 1 d . . . . .
C22 C 0.94682(18) 0.1450(4) 0.62440(16) 0.0842(8) Uani 1 1 d . . . . .
H22A H 0.8987 0.0433 0.6256 0.126 Uiso 1 1 calc GR . . . .
H22B H 1.0010 0.0744 0.6463 0.126 Uiso 1 1 calc GR . . . .
H22C H 0.9493 0.1819 0.5758 0.126 Uiso 1 1 calc GR . . . .
C9 C 0.38996(11) 0.5291(3) 0.62426(9) 0.0426(4) Uani 1 1 d . . . . .
C6 C 0.23341(11) 0.9843(3) 0.55034(9) 0.0463(4) Uani 1 1 d . . . . .
C2 C 0.37687(12) 0.9287(4) 0.51781(10) 0.0535(5) Uani 1 1 d . . . . .
H2 H 0.4288 0.8465 0.5213 0.064 Uiso 1 1 calc R . . . .
C23 C 1.00799(12) 0.5074(4) 0.67696(12) 0.0656(6) Uani 1 1 d . . . . .
H23A H 1.0208 0.5611 0.6325 0.098 Uiso 1 1 calc GR . . . .
H23B H 1.0587 0.4311 0.7030 0.098 Uiso 1 1 calc GR . . . .
H23C H 0.9933 0.6328 0.7044 0.098 Uiso 1 1 calc GR . . . .
C13 C 0.52886(13) 0.4029(4) 0.61922(12) 0.0615(5) Uani 1 1 d . . . . .
H13 H 0.5806 0.4196 0.6013 0.074 Uiso 1 1 calc R . . . .
C3 C 0.36330(14) 1.1158(4) 0.47411(12) 0.0641(6) Uani 1 1 d . . . . .
H3 H 0.4066 1.1592 0.4487 0.077 Uiso 1 1 calc R . . . .

loop_
_atom_site_aniso_label
_atom_site_aniso_U_11
_atom_site_aniso_U_22
_atom_site_aniso_U_33
_atom_site_aniso_U_23
_atom_site_aniso_U_13
_atom_site_aniso_U_12
Cl17 0.0722(4) 0.0647(3) 0.0804(4) 0.0075(3) 0.0051(3) 0.0236(3)
N21 0.0451(8) 0.0578(9) 0.0593(9) -0.0026(7) 0.0118(7) 0.0094(7)
O16 0.0509(8) 0.0888(11) 0.0932(11) 0.0438(9) 0.0262(8) 0.0054(8)
N7 0.0388(7) 0.0533(9) 0.0605(9) 0.0120(7) 0.0190(7) 0.0044(6)
C1 0.0400(8) 0.0464(9) 0.0449(9) 0.0000(7) 0.0067(7) -0.0022(7)
C14 0.0436(9) 0.0539(11) 0.0512(10) 0.0047(8) 0.0108(8) -0.0046(8)
O19 0.0541(8) 0.0706(9) 0.0871(10) -0.0297(8) 0.0251(7) 0.0030(7)
C10 0.0370(8) 0.0468(9) 0.0469(9) -0.0003(7) 0.0070(7) -0.0028(7)
O15 0.0464(7) 0.0709(9) 0.0792(9) 0.0232(8) 0.0271(7) 0.0088(7)
C4 0.0643(12) 0.0593(12) 0.0629(12) 0.0171(10) 0.0061(10) -0.0038(10)
C5 0.0528(10) 0.0488(10) 0.0537(10) -0.0012(8) 0.0002(8) 0.0038(8)
N8 0.0403(8) 0.0583(9) 0.0669(10) 0.0082(8) 0.0191(7) 0.0019(7)
C12 0.0418(10) 0.0623(12) 0.0804(14) 0.0082(11) 0.0125(9) 0.0092(9)
C24 0.0502(11) 0.0644(13) 0.0803(14) -0.0030(11) 0.0116(10) -0.0051(10)
C18 0.0521(11) 0.0658(12) 0.0755(13) 0.0104(11) 0.0238(10) 0.0142(10)
C11 0.0448(10) 0.0522(10) 0.0611(11) 0.0081(9) 0.0082(8) 0.0010(8)
C20 0.0454(10) 0.0617(11) 0.0473(9) 0.0011(8) 0.0080(8) 0.0052(8)
C22 0.0815(16) 0.0739(16) 0.1016(19) -0.0255(14) 0.0285(14) 0.0195(13)
C9 0.0359(8) 0.0457(9) 0.0466(9) -0.0014(7) 0.0089(7) -0.0012(7)
C6 0.0437(9) 0.0461(10) 0.0487(9) -0.0038(8) 0.0076(7) -0.0005(7)
C2 0.0427(9) 0.0626(12) 0.0561(10) 0.0100(9) 0.0115(8) -0.0014(8)
C23 0.0400(10) 0.0790(15) 0.0779(14) 0.0011(11) 0.0114(9) -0.0016(10)
C13 0.0400(9) 0.0685(13) 0.0801(14) 0.0100(11) 0.0220(9) 0.0051(9)
C3 0.0537(11) 0.0748(14) 0.0647(12) 0.0183(11) 0.0137(9) -0.0085(10)

loop_
_atom_type_symbol
_atom_type_description
_atom_type_scat_dispersion_real
_atom_type_scat_dispersion_imag
_atom_type_scat_source
C C 0.0181 0.0091 'International Tables Vol C Tables 4.2.6.8 and 6.1.1.4'
H H 0.0000 0.0000 'International Tables Vol C Tables 4.2.6.8 and 6.1.1.4'
Cl Cl 0.3639 0.7018 'International Tables Vol C Tables 4.2.6.8 and 6.1.1.4'
N N 0.0311 0.0180 'International Tables Vol C Tables 4.2.6.8 and 6.1.1.4'
O O 0.0492 0.0322 'International Tables Vol C Tables 4.2.6.8 and 6.1.1.4'

loop_
_geom_angle_atom_site_label_1
_geom_angle_atom_site_label_2
_geom_angle_atom_site_label_3
_geom_angle
_geom_angle_site_symmetry_1
_geom_angle_site_symmetry_3
_geom_angle_publ_flag
C20 N21 C22 122.85(19) . . ?
C20 N21 C23 120.57(17) . . ?
C23 N21 C22 116.48(18) . . ?
C9 N7 C1 132.24(15) . . ?
N7 C1 C6 115.85(15) . . ?
C2 C1 N7 124.26(16) . . ?
C2 C1 C6 119.89(17) . . ?
O16 C14 C10 113.99(16) . . ?
O15 C14 O16 121.73(16) . . ?
O15 C14 C10 124.29(16) . . ?
C11 C10 C14 120.04(16) . . ?
C11 C10 C9 117.67(16) . . ?
C9 C10 C14 122.28(15) . . ?
C3 C4 C5 118.32(19) . . ?
C4 C5 Cl17 116.85(15) . . ?
C4 C5 C6 123.62(18) . . ?
C6 C5 Cl17 119.53(15) . . ?
C13 N8 C9 117.80(16) . . ?
C13 C12 C11 117.50(18) . . ?
C12 C11 C10 120.43(18) . . ?
N21 C20 C24 118.38(18) . . ?
O19 C20 N21 120.02(18) . . ?
O19 C20 C24 121.60(17) . . ?
N7 C9 C10 119.18(15) . . ?
N8 C9 N7 119.14(15) . . ?
N8 C9 C10 121.69(16) . . ?
C1 C6 C18 121.53(16) . . ?
C5 C6 C1 116.69(17) . . ?
C5 C6 C18 121.78(17) . . ?
C3 C2 C1 120.45(18) . . ?
N8 C13 C12 124.89(18) . . ?
C4 C3 C2 121.01(19) . . ?

loop_
_geom_bond_atom_site_label_1
_geom_bond_atom_site_label_2
_geom_bond_distance
_geom_bond_site_symmetry_2
_geom_bond_publ_flag
Cl17 C5 1.7524(19) . ?
N21 C20 1.315(2) . ?
N21 C22 1.459(3) . ?
N21 C23 1.459(3) . ?
O16 C14 1.310(2) . ?
N7 C1 1.397(2) . ?
N7 C9 1.368(2) . ?
C1 C6 1.419(2) . ?
C1 C2 1.388(2) . ?
C14 C10 1.479(2) . ?
C14 O15 1.217(2) . ?
O19 C20 1.252(2) . ?
C10 C11 1.382(3) . ?
C10 C9 1.422(2) . ?
C4 C5 1.378(3) . ?
C4 C3 1.368(3) . ?
C5 C6 1.385(3) . ?
N8 C9 1.342(2) . ?
N8 C13 1.331(3) . ?
C12 C11 1.378(3) . ?
C12 C13 1.370(3) . ?
C24 C20 1.499(3) . ?
C18 C6 1.502(3) . ?
C2 C3 1.379(3) . ?
